data_7710421
loop_
_publ_author_name
'Pazderov\'a, Lucia'
'Bene\<sov\'a, Martina'
'Havl\'i\<ckov\'a, Jana'
'Vojt\'i\<ckov\'a, Margareta'
'Kotek, Jan'
'Lubal, P\<remysl'
'Ullrich, Martin'
'Walther, Martin'
'Schulze, Sabine'
'Neuber, Christin'
'Rammelt, Stefan'
'Pietzsch, Hans-J\"urgen'
'Pietzsch, Jens'
'Kub\'i\<cek, Vojt\<ech'
'Hermann, Petr'

_publ_section_title
;
 Cyclam with a phosphinate-bis(phosphonate) pendant arm is a
 bone-targeting carrier of copper radionuclides.
;
_journal_issue 24
_journal_name_full 'Dalton transactions (Cambridge, England : 2003)'
_journal_page_first 9541
_journal_page_last 9555
_journal_paper_doi 10.1039/d2dt01172g
_journal_volume 51
_journal_year 2022
_chemical_formula_moiety 'C13 H33 N4 O8 P3, 6(H2 O)'
_chemical_formula_sum 'C13 H45 N4 O14 P3'
_chemical_formula_weight 574.44
_space_group_crystal_system orthorhombic
_space_group_IT_number 61
_space_group_name_Hall '-P 2ac 2ab'
_space_group_name_H-M_alt 'P b c a'
_atom_sites_solution_hydrogens mixed
_atom_sites_solution_primary direct
_atom_sites_solution_secondary difmap
_audit_creation_method SHELXL-2014/7
_audit_update_record
;
2022-01-07 deposited with the CCDC.	2022-05-31 downloaded from the CCDC.
;
_cell_angle_alpha 90
_cell_angle_beta 90
_cell_angle_gamma 90
_cell_formula_units_Z 8
_cell_length_a 13.2069(4)
_cell_length_b 16.4828(6)
_cell_length_c 22.8799(8)
_cell_measurement_reflns_used 9979
_cell_measurement_temperature 120(2)
_cell_measurement_theta_max 66.6436
_cell_measurement_theta_min 3.8640
_cell_volume 4980.6(3)
_computing_cell_refinement 'SAINT V8.38A (Bruker AXS Inc., 2017)'
_computing_data_collection 'Bruker Instrument Service vV6.2.10'
_computing_data_reduction 'SAINT V8.38A (Bruker AXS Inc., 2017)'
_computing_structure_refinement 'SHELXL-2014/7 (Sheldrick, 2014)'
_computing_structure_solution 'SHELXT 2014/5 (Sheldrick, 2014)'
_diffrn_ambient_temperature 120(2)
_diffrn_detector_area_resol_mean 10.4167
_diffrn_measured_fraction_theta_full 0.999
_diffrn_measured_fraction_theta_max 0.999
_diffrn_measurement_device_type 'Bruker D8 VENTURE Kappa Duo PHOTON 100 CMOS'
_diffrn_measurement_method '\f and \w scans'
_diffrn_radiation_monochromator 'Quazar Mo multilayer optic'
_diffrn_radiation_type CuK\a
_diffrn_radiation_wavelength 1.54178
_diffrn_reflns_av_R_equivalents 0.0478
_diffrn_reflns_av_unetI/netI 0.0326
_diffrn_reflns_Laue_measured_fraction_full 0.999
_diffrn_reflns_Laue_measured_fraction_max 0.999
_diffrn_reflns_limit_h_max 15
_diffrn_reflns_limit_h_min -15
_diffrn_reflns_limit_k_max 19
_diffrn_reflns_limit_k_min -19
_diffrn_reflns_limit_l_max 27
_diffrn_reflns_limit_l_min -26
_diffrn_reflns_number 25681
_diffrn_reflns_point_group_measured_fraction_full 0.999
_diffrn_reflns_point_group_measured_fraction_max 0.999
_diffrn_reflns_theta_full 66.698
_diffrn_reflns_theta_max 66.698
_diffrn_reflns_theta_min 3.864
_diffrn_source 'I\mS micro-focus sealed tube'
_exptl_absorpt_coefficient_mu 2.857
_exptl_absorpt_correction_T_max 0.87
_exptl_absorpt_correction_T_min 0.66
_exptl_absorpt_correction_type multi-scan
_exptl_absorpt_process_details
;
SADABS-2016/2 - Bruker AXS area detector scaling and absorption correction
;
_exptl_crystal_colour colourless
_exptl_crystal_density_diffrn 1.532
_exptl_crystal_description bar
_exptl_crystal_F_000 2464
_exptl_crystal_size_max 0.390
_exptl_crystal_size_mid 0.074
_exptl_crystal_size_min 0.052
_refine_diff_density_max 0.843
_refine_diff_density_min -0.761
_refine_diff_density_rms 0.092
_refine_ls_extinction_method none
_refine_ls_goodness_of_fit_ref 1.056
_refine_ls_hydrogen_treatment mixed
_refine_ls_matrix_type full
_refine_ls_number_parameters 379
_refine_ls_number_reflns 4397
_refine_ls_number_restraints 1
_refine_ls_restrained_S_all 1.058
_refine_ls_R_factor_all 0.0619
_refine_ls_R_factor_gt 0.0533
_refine_ls_shift/su_max 0.001
_refine_ls_shift/su_mean 0.000
_refine_ls_structure_factor_coef Fsqd
_refine_ls_weighting_details 'w=1/[\s^2^(Fo^2^)+(0.0823P)^2^+9.4912P] where P=(Fo^2^+2Fc^2^)/3'
_refine_ls_weighting_scheme calc
_refine_ls_wR_factor_gt 0.1403
_refine_ls_wR_factor_ref 0.1463
_reflns_Friedel_coverage 0.000
_reflns_number_gt 3772
_reflns_number_total 4397
_reflns_threshold_expression 'I > 2\s(I)'
_cod_data_source_file d2dt01172g2.cif
_cod_data_source_block l1
_cod_depositor_comments
;
The following automatic conversions were performed:

data item '_exptl_absorpt_correction_type' value 'Multi-Scan' was
changed to 'multi-scan' in accordance with the
/home/data/users/saulius/crontab/automatic-downloads/rss-feeds/RSC/lib/dictionaries/cif_core.dic
dictionary named 'cif_core.dic' version 2.4.2 last updated on
2011-04-26.

Automatic conversion script
Id: cif_fix_values 7556 2019-12-06 15:28:31Z antanas 

 Adding full bibliography for 7710421.cif.
;
_cod_database_code 7710421
_shelx_shelxl_version_number 2014/7
_shelx_space_group_comment
;
The symmetry employed for this shelxl refinement is uniquely defined
by the following loop, which should always be used as a source of
symmetry information in preference to the above space-group names.
They are only intended as comments.
;
_shelx_estimated_absorpt_t_min 0.402
_shelx_estimated_absorpt_t_max 0.866

loop_
_space_group_symop_operation_xyz
'x, y, z'
'-x+1/2, -y, z+1/2'
'-x, y+1/2, -z+1/2'
'x+1/2, -y+1/2, -z'
'-x, -y, -z'
'x-1/2, y, -z-1/2'
'x, -y-1/2, z-1/2'
'-x-1/2, y-1/2, z'

loop_
_atom_site_label
_atom_site_type_symbol
_atom_site_fract_x
_atom_site_fract_y
_atom_site_fract_z
_atom_site_U_iso_or_equiv
_atom_site_adp_type
_atom_site_occupancy
_atom_site_site_symmetry_order
_atom_site_calc_flag
_atom_site_refinement_flags_posn
_atom_site_refinement_flags_adp
_atom_site_refinement_flags_occupancy
_atom_site_disorder_assembly
_atom_site_disorder_group
N1 N 0.74538(19) 0.46009(15) 0.81179(10) 0.0138(5) Uani 1 1 d . . . . .
C2 C 0.6549(2) 0.41966(18) 0.83506(13) 0.0169(6) Uani 1 1 d . . . . .
H21 H 0.6540 0.4253 0.8781 0.020 Uiso 1 1 calc R U . . .
H22 H 0.6583 0.3611 0.8257 0.020 Uiso 1 1 calc R U . . .
C3 C 0.5578(2) 0.45447(18) 0.81034(13) 0.0162(6) Uani 1 1 d . . . . .
H31 H 0.5513 0.4376 0.7690 0.019 Uiso 1 1 calc R U . . .
H32 H 0.4996 0.4315 0.8321 0.019 Uiso 1 1 calc R U . . .
N4 N 0.5532(2) 0.54496(16) 0.81363(11) 0.0142(5) Uani 1 1 d . . . . .
H41 H 0.595(3) 0.563(2) 0.7877(15) 0.013(9) Uiso 1 1 d . . . . .
H42 H 0.495(3) 0.559(2) 0.8034(18) 0.031(11) Uiso 1 1 d . . . . .
C5 C 0.5764(2) 0.57967(18) 0.87203(12) 0.0153(6) Uani 1 1 d . . . . .
H51 H 0.6470 0.5664 0.8830 0.018 Uiso 1 1 calc R U . . .
H52 H 0.5308 0.5556 0.9017 0.018 Uiso 1 1 calc R U . . .
C6 C 0.5628(3) 0.67077(19) 0.87106(14) 0.0215(7) Uani 1 1 d . . . . .
H61 H 0.4922 0.6834 0.8597 0.026 Uiso 1 1 calc R U . . .
H62 H 0.6080 0.6941 0.8409 0.026 Uiso 1 1 calc R U . . .
C7 C 0.5855(3) 0.71104(19) 0.92963(14) 0.0210(7) Uani 1 1 d . . . . .
H71 H 0.5741 0.7702 0.9257 0.025 Uiso 1 1 calc R U . . .
H72 H 0.5367 0.6904 0.9590 0.025 Uiso 1 1 calc R U . . .
N8 N 0.6900(2) 0.69761(17) 0.95204(12) 0.0177(6) Uani 1 1 d . . . . .
H81 H 0.700(3) 0.649(2) 0.9628(15) 0.014(8) Uiso 1 1 d . . . . .
H82 H 0.694(3) 0.724(3) 0.9846(19) 0.031(11) Uiso 1 1 d . . . . .
C9 C 0.7725(3) 0.7275(2) 0.91311(15) 0.0236(7) Uani 1 1 d . . . . .
H91 H 0.7734 0.7876 0.9140 0.028 Uiso 1 1 calc R U . . .
H92 H 0.7582 0.7104 0.8725 0.028 Uiso 1 1 calc R U . . .
C10 C 0.8757(3) 0.6960(2) 0.93094(15) 0.0245(7) Uani 1 1 d . . . . .
H101 H 0.9283 0.7298 0.9121 0.029 Uiso 1 1 calc R U . . .
H102 H 0.8832 0.7023 0.9738 0.029 Uiso 1 1 calc R U . . .
N11 N 0.8942(2) 0.60868(17) 0.91524(12) 0.0191(6) Uani 1 1 d . . . . .
H111 H 0.960(4) 0.592(3) 0.9286(19) 0.045(13) Uiso 1 1 d . . . . .
H112 H 0.851(3) 0.576(2) 0.9338(17) 0.024(10) Uiso 1 1 d . . . . .
C12 C 0.8926(2) 0.5917(2) 0.85070(13) 0.0211(7) Uani 1 1 d . . . . .
H121 H 0.9412 0.6282 0.8308 0.025 Uiso 1 1 calc R U . . .
H122 H 0.8242 0.6034 0.8351 0.025 Uiso 1 1 calc R U . . .
C13 C 0.9200(2) 0.5043(2) 0.83731(14) 0.0214(7) Uani 1 1 d . . . . .
H131 H 0.9792 0.4888 0.8614 0.026 Uiso 1 1 calc R U . . .
H132 H 0.9405 0.5004 0.7958 0.026 Uiso 1 1 calc R U . . .
C14 C 0.8345(2) 0.4437(2) 0.84859(13) 0.0189(7) Uani 1 1 d . . . . .
H141 H 0.8593 0.3881 0.8407 0.023 Uiso 1 1 calc R U . . .
H142 H 0.8145 0.4465 0.8902 0.023 Uiso 1 1 calc R U . . .
C15 C 0.7630(2) 0.44011(18) 0.74939(13) 0.0160(6) Uani 1 1 d . . . . .
H151 H 0.7099 0.4021 0.7359 0.019 Uiso 1 1 calc R U . . .
H152 H 0.8292 0.4126 0.7454 0.019 Uiso 1 1 calc R U . . .
P1 P 0.76163(6) 0.52971(5) 0.70345(3) 0.0146(2) Uani 1 1 d . . . . .
O11 O 0.66528(17) 0.57645(15) 0.71647(9) 0.0232(5) Uani 1 1 d . . . . .
O12 O 0.85728(16) 0.57886(13) 0.71035(9) 0.0176(5) Uani 1 1 d . . . . .
C16 C 0.7552(2) 0.48932(19) 0.62979(13) 0.0168(6) Uani 1 1 d . . . . .
H161 H 0.8022 0.4428 0.6266 0.020 Uiso 1 1 calc R U . . .
H162 H 0.6858 0.4688 0.6227 0.020 Uiso 1 1 calc R U . . .
C17 C 0.7821(2) 0.55258(18) 0.58136(12) 0.0122(6) Uani 1 1 d . . . . .
H171 H 0.8369 0.5871 0.5984 0.015 Uiso 1 1 calc R U . . .
P2 P 0.83919(5) 0.50214(4) 0.51865(3) 0.0108(2) Uani 1 1 d . . . . .
O21 O 0.88994(17) 0.57348(13) 0.48364(9) 0.0159(5) Uani 1 1 d . . . . .
H211 H 0.955(4) 0.569(3) 0.480(2) 0.047(13) Uiso 1 1 d . . . . .
O22 O 0.76046(16) 0.46048(13) 0.48176(9) 0.0177(5) Uani 1 1 d . . . . .
O23 O 0.92064(15) 0.44556(13) 0.54099(9) 0.0172(5) Uani 1 1 d . . . . .
P3 P 0.67907(6) 0.62172(5) 0.56438(4) 0.0198(2) Uani 1 1 d D . . . .
O31 O 0.6525(2) 0.66255(18) 0.62641(12) 0.0253(9) Uani 0.780(6) 1 d . . P A 1
H311 H 0.6597 0.6321 0.6583 0.058(19) Uiso 0.780(6) 1 d R . P A 1
O32 O 0.5887(2) 0.57263(18) 0.54590(14) 0.0257(9) Uani 0.780(6) 1 d . . P A 1
O33 O 0.7161(3) 0.6878(3) 0.52823(19) 0.0302(9) Uani 0.780(6) 1 d . . P A 1
O34 O 0.6542(10) 0.6109(8) 0.4956(2) 0.044(4) Uani 0.220(6) 1 d D . P A 2
H341 H 0.7036 0.5661 0.4914 0.053 Uiso 0.220(6) 1 d R U P A 2
O35 O 0.7215(11) 0.7145(8) 0.5572(7) 0.032(3) Uani 0.220(6) 1 d . . P A 2
O36 O 0.5909(9) 0.6193(9) 0.5954(7) 0.050(5) Uani 0.220(6) 1 d . . P A 2
O1W O 0.9332(2) 0.31437(15) 0.61488(11) 0.0275(6) Uani 1 1 d . . . . .
H11W H 0.926(5) 0.352(4) 0.586(3) 0.09(2) Uiso 1 1 d . . . . .
H12W H 0.882(4) 0.279(3) 0.607(2) 0.044(13) Uiso 1 1 d . . . . .
O2W O 0.4628(2) 0.5896(2) 0.45499(14) 0.0525(8) Uani 1 1 d . . . . .
H21W H 0.5286 0.5921 0.4763 0.063 Uiso 1 1 d R U . . .
H22W H 0.4250 0.5383 0.4530 0.063 Uiso 1 1 d R U . . .
O3W O 0.9238(3) 0.2707(3) 0.73459(15) 0.0802(13) Uani 1 1 d . . . . .
H31W H 0.9802 0.2802 0.7607 0.096 Uiso 1 1 d R U . . .
H32W H 0.9388 0.2962 0.7055 0.096 Uiso 1 1 d R U . . .
O4W O 1.1408(3) 0.2880(2) 0.9034(2) 0.0890(14) Uani 1 1 d . . . . .
H41W H 1.1339 0.3105 0.8670 0.107 Uiso 1 1 d R U . . .
H42W H 1.1199 0.3260 0.9249 0.107 Uiso 1 1 d R U . . .
O5W O 1.2222(7) 0.2261(8) 0.7363(6) 0.071(3) Uani 0.663(6) 1 d . . P B 1
O5V O 1.2636(17) 0.2327(18) 0.7364(14) 0.071(3) Uani 0.337(6) 1 d . . P B 2
O6W O 1.0859(5) 0.3105(3) 0.7958(3) 0.0658(14) Uani 0.663(6) 1 d . . P B 1
O6V O 1.1314(9) 0.2491(7) 0.7710(5) 0.0658(14) Uani 0.337(6) 1 d . . P B 2

loop_
_atom_site_aniso_label
_atom_site_aniso_U_11
_atom_site_aniso_U_22
_atom_site_aniso_U_33
_atom_site_aniso_U_23
_atom_site_aniso_U_13
_atom_site_aniso_U_12
N1 0.0162(13) 0.0179(13) 0.0072(11) 0.0014(10) -0.0001(9) 0.0004(10)
C2 0.0215(16) 0.0161(15) 0.0132(14) 0.0022(12) 0.0026(12) -0.0004(12)
C3 0.0173(15) 0.0159(15) 0.0154(14) -0.0003(12) 0.0015(12) -0.0029(12)
N4 0.0101(13) 0.0196(13) 0.0129(12) 0.0007(10) 0.0008(11) 0.0001(11)
C5 0.0134(14) 0.0193(16) 0.0133(14) -0.0004(12) -0.0007(11) -0.0003(12)
C6 0.0256(17) 0.0188(16) 0.0200(15) 0.0009(13) -0.0058(13) 0.0033(13)
C7 0.0234(17) 0.0158(15) 0.0239(16) -0.0037(13) -0.0030(13) 0.0051(13)
N8 0.0223(15) 0.0128(14) 0.0181(13) -0.0021(12) 0.0008(11) -0.0010(11)
C9 0.0286(19) 0.0149(16) 0.0273(17) 0.0021(13) 0.0084(14) -0.0023(13)
C10 0.0212(17) 0.0231(17) 0.0294(17) -0.0029(14) 0.0040(14) -0.0067(14)
N11 0.0142(14) 0.0232(14) 0.0198(13) -0.0016(11) 0.0016(11) -0.0042(11)
C12 0.0180(16) 0.0279(18) 0.0173(15) 0.0012(13) 0.0008(12) -0.0039(13)
C13 0.0137(15) 0.0338(19) 0.0167(15) -0.0002(13) -0.0013(12) 0.0031(13)
C14 0.0184(16) 0.0216(16) 0.0167(14) 0.0016(12) -0.0037(12) 0.0051(13)
C15 0.0172(15) 0.0198(15) 0.0111(14) -0.0021(12) 0.0017(12) -0.0001(12)
P1 0.0132(4) 0.0232(4) 0.0076(3) -0.0004(3) 0.0011(3) -0.0011(3)
O11 0.0184(12) 0.0340(13) 0.0171(11) 0.0087(10) 0.0036(9) 0.0050(10)
O12 0.0161(11) 0.0196(11) 0.0171(10) -0.0032(9) -0.0016(8) -0.0020(9)
C16 0.0186(15) 0.0216(16) 0.0101(14) 0.0000(12) 0.0007(12) -0.0056(12)
C17 0.0123(14) 0.0150(14) 0.0093(13) 0.0000(11) -0.0001(11) -0.0011(11)
P2 0.0095(4) 0.0132(4) 0.0096(3) 0.0011(3) 0.0000(3) 0.0002(3)
O21 0.0114(11) 0.0205(11) 0.0158(10) 0.0074(8) 0.0038(8) 0.0016(8)
O22 0.0168(11) 0.0216(11) 0.0147(10) -0.0066(9) -0.0013(8) -0.0031(9)
O23 0.0119(10) 0.0189(11) 0.0209(11) 0.0078(9) 0.0034(8) 0.0039(9)
P3 0.0135(4) 0.0213(4) 0.0247(4) -0.0039(3) -0.0001(3) 0.0048(3)
O31 0.0368(19) 0.0223(16) 0.0167(15) 0.0025(12) 0.0007(13) 0.0141(14)
O32 0.0107(15) 0.0292(17) 0.0371(19) -0.0080(14) -0.0035(12) 0.0043(12)
O33 0.0268(19) 0.032(2) 0.032(2) 0.0160(18) 0.0078(17) 0.0126(16)
O34 0.036(7) 0.047(8) 0.049(8) -0.008(6) -0.017(6) 0.031(6)
O35 0.046(8) 0.023(7) 0.028(7) -0.003(6) -0.004(6) 0.015(6)
O36 0.015(6) 0.070(10) 0.064(10) 0.006(8) 0.021(6) 0.008(6)
O1W 0.0312(14) 0.0193(12) 0.0321(13) 0.0050(11) -0.0030(11) -0.0037(11)
O2W 0.0426(18) 0.0542(19) 0.061(2) -0.0144(16) -0.0040(15) -0.0026(15)
O3W 0.102(3) 0.099(3) 0.0394(18) 0.022(2) 0.003(2) 0.023(3)
O4W 0.061(2) 0.058(2) 0.148(4) -0.021(3) -0.002(3) 0.005(2)
O5W 0.094(9) 0.051(3) 0.066(3) 0.007(2) -0.034(7) -0.017(6)
O5V 0.094(9) 0.051(3) 0.066(3) 0.007(2) -0.034(7) -0.017(6)
O6W 0.069(3) 0.050(3) 0.078(3) 0.020(3) 0.006(3) -0.016(2)
O6V 0.069(3) 0.050(3) 0.078(3) 0.020(3) 0.006(3) -0.016(2)

loop_
_atom_type_symbol
_atom_type_description
_atom_type_scat_dispersion_real
_atom_type_scat_dispersion_imag
_atom_type_scat_source
C C 0.0181 0.0091 'International Tables Vol C Tables 4.2.6.8 and 6.1.1.4'
H H 0.0000 0.0000 'International Tables Vol C Tables 4.2.6.8 and 6.1.1.4'
N N 0.0311 0.0180 'International Tables Vol C Tables 4.2.6.8 and 6.1.1.4'
O O 0.0492 0.0322 'International Tables Vol C Tables 4.2.6.8 and 6.1.1.4'
P P 0.2955 0.4335 'International Tables Vol C Tables 4.2.6.8 and 6.1.1.4'

loop_
_geom_angle_atom_site_label_1
_geom_angle_atom_site_label_2
_geom_angle_atom_site_label_3
_geom_angle
_geom_angle_site_symmetry_1
_geom_angle_site_symmetry_3
_geom_angle_publ_flag
C2 N1 C14 111.1(2) . . ?
C2 N1 C15 112.1(2) . . ?
C14 N1 C15 112.6(2) . . ?
N1 C2 C3 112.4(2) . . ?
N1 C2 H21 109.1 . . ?
C3 C2 H21 109.1 . . ?
N1 C2 H22 109.1 . . ?
C3 C2 H22 109.1 . . ?
H21 C2 H22 107.8 . . ?
N4 C3 C2 113.2(2) . . ?
N4 C3 H31 108.9 . . ?
C2 C3 H31 108.9 . . ?
N4 C3 H32 108.9 . . ?
C2 C3 H32 108.9 . . ?
H31 C3 H32 107.8 . . ?
C5 N4 C3 114.9(2) . . ?
C5 N4 H41 110(2) . . ?
C3 N4 H41 107(2) . . ?
C5 N4 H42 109(3) . . ?
C3 N4 H42 108(3) . . ?
H41 N4 H42 107(4) . . ?
N4 C5 C6 110.2(2) . . ?
N4 C5 H51 109.6 . . ?
C6 C5 H51 109.6 . . ?
N4 C5 H52 109.6 . . ?
C6 C5 H52 109.6 . . ?
H51 C5 H52 108.1 . . ?
C5 C6 C7 113.3(3) . . ?
C5 C6 H61 108.9 . . ?
C7 C6 H61 108.9 . . ?
C5 C6 H62 108.9 . . ?
C7 C6 H62 108.9 . . ?
H61 C6 H62 107.7 . . ?
N8 C7 C6 114.8(3) . . ?
N8 C7 H71 108.6 . . ?
C6 C7 H71 108.6 . . ?
N8 C7 H72 108.6 . . ?
C6 C7 H72 108.6 . . ?
H71 C7 H72 107.5 . . ?
C7 N8 C9 115.0(3) . . ?
C7 N8 H81 113(2) . . ?
C9 N8 H81 112(2) . . ?
C7 N8 H82 106(3) . . ?
C9 N8 H82 108(3) . . ?
H81 N8 H82 103(4) . . ?
N8 C9 C10 112.5(3) . . ?
N8 C9 H91 109.1 . . ?
C10 C9 H91 109.1 . . ?
N8 C9 H92 109.1 . . ?
C10 C9 H92 109.1 . . ?
H91 C9 H92 107.8 . . ?
N11 C10 C9 114.3(3) . . ?
N11 C10 H101 108.7 . . ?
C9 C10 H101 108.7 . . ?
N11 C10 H102 108.7 . . ?
C9 C10 H102 108.7 . . ?
H101 C10 H102 107.6 . . ?
C12 N11 C10 114.3(3) . . ?
C12 N11 H111 106(3) . . ?
C10 N11 H111 110(3) . . ?
C12 N11 H112 110(2) . . ?
C10 N11 H112 111(2) . . ?
H111 N11 H112 105(4) . . ?
N11 C12 C13 111.9(3) . . ?
N11 C12 H121 109.2 . . ?
C13 C12 H121 109.2 . . ?
N11 C12 H122 109.2 . . ?
C13 C12 H122 109.2 . . ?
H121 C12 H122 107.9 . . ?
C12 C13 C14 114.2(3) . . ?
C12 C13 H131 108.7 . . ?
C14 C13 H131 108.7 . . ?
C12 C13 H132 108.7 . . ?
C14 C13 H132 108.7 . . ?
H131 C13 H132 107.6 . . ?
N1 C14 C13 112.0(3) . . ?
N1 C14 H141 109.2 . . ?
C13 C14 H141 109.2 . . ?
N1 C14 H142 109.2 . . ?
C13 C14 H142 109.2 . . ?
H141 C14 H142 107.9 . . ?
N1 C15 P1 112.1(2) . . ?
N1 C15 H151 109.2 . . ?
P1 C15 H151 109.2 . . ?
N1 C15 H152 109.2 . . ?
P1 C15 H152 109.2 . . ?
H151 C15 H152 107.9 . . ?
O12 P1 O11 114.14(13) . . ?
O12 P1 C15 111.62(13) . . ?
O11 P1 C15 107.95(13) . . ?
O12 P1 C16 109.49(13) . . ?
O11 P1 C16 109.22(14) . . ?
C15 P1 C16 103.90(14) . . ?
C17 C16 P1 113.8(2) . . ?
C17 C16 H161 108.8 . . ?
P1 C16 H161 108.8 . . ?
C17 C16 H162 108.8 . . ?
P1 C16 H162 108.8 . . ?
H161 C16 H162 107.7 . . ?
C16 C17 P3 113.6(2) . . ?
C16 C17 P2 110.4(2) . . ?
P3 C17 P2 115.33(15) . . ?
C16 C17 H171 105.5 . . ?
P3 C17 H171 105.5 . . ?
P2 C17 H171 105.5 . . ?
O22 P2 O23 113.55(12) . . ?
O22 P2 O21 110.48(12) . . ?
O23 P2 O21 109.27(12) . . ?
O22 P2 C17 111.34(13) . . ?
O23 P2 C17 108.03(13) . . ?
O21 P2 C17 103.67(12) . . ?
P2 O21 H211 114(3) . . ?
O33 P3 O32 120.7(2) . . ?
O33 P3 O31 105.2(2) . . ?
O32 P3 O31 107.46(17) . . ?
O36 P3 O34 109.2(8) . . ?
O36 P3 O35 111.8(8) . . ?
O34 P3 O35 94.3(8) . . ?
O36 P3 C17 120.6(6) . . ?
O33 P3 C17 109.86(17) . . ?
O32 P3 C17 108.49(15) . . ?
O31 P3 C17 103.72(14) . . ?
O34 P3 C17 106.9(4) . . ?
O35 P3 C17 110.6(5) . . ?
P3 O31 H311 117.6 . . ?
P3 O34 H341 92.6 . . ?
H11W O1W H12W 103(5) . . ?
H21W O2W H22W 120.0 . . ?
H31W O3W H32W 103.7 . . ?
H41W O4W H42W 101.4 . . ?

loop_
_geom_bond_atom_site_label_1
_geom_bond_atom_site_label_2
_geom_bond_distance
_geom_bond_site_symmetry_2
_geom_bond_publ_flag
N1 C2 1.469(4) . ?
N1 C14 1.472(4) . ?
N1 C15 1.483(4) . ?
C2 C3 1.514(4) . ?
C2 H21 0.9900 . ?
C2 H22 0.9900 . ?
C3 N4 1.495(4) . ?
C3 H31 0.9900 . ?
C3 H32 0.9900 . ?
N4 C5 1.485(4) . ?
N4 H41 0.87(4) . ?
N4 H42 0.84(5) . ?
C5 C6 1.512(4) . ?
C5 H51 0.9900 . ?
C5 H52 0.9900 . ?
C6 C7 1.525(4) . ?
C6 H61 0.9900 . ?
C6 H62 0.9900 . ?
C7 N8 1.490(4) . ?
C7 H71 0.9900 . ?
C7 H72 0.9900 . ?
N8 C9 1.491(4) . ?
N8 H81 0.85(4) . ?
N8 H82 0.87(4) . ?
C9 C10 1.514(5) . ?
C9 H91 0.9900 . ?
C9 H92 0.9900 . ?
C10 N11 1.503(4) . ?
C10 H101 0.9900 . ?
C10 H102 0.9900 . ?
N11 C12 1.503(4) . ?
N11 H111 0.96(5) . ?
N11 H112 0.89(4) . ?
C12 C13 1.516(5) . ?
C12 H121 0.9900 . ?
C12 H122 0.9900 . ?
C13 C14 1.530(5) . ?
C13 H131 0.9900 . ?
C13 H132 0.9900 . ?
C14 H141 0.9900 . ?
C14 H142 0.9900 . ?
C15 P1 1.813(3) . ?
C15 H151 0.9900 . ?
C15 H152 0.9900 . ?
P1 O12 1.509(2) . ?
P1 O11 1.517(2) . ?
P1 C16 1.814(3) . ?
C16 C17 1.563(4) . ?
C16 H161 0.9900 . ?
C16 H162 0.9900 . ?
C17 P3 1.817(3) . ?
C17 P2 1.822(3) . ?
C17 H171 1.0000 . ?
P2 O22 1.505(2) . ?
P2 O23 1.513(2) . ?
P2 O21 1.573(2) . ?
O21 H211 0.86(5) . ?
P3 O36 1.365(11) . ?
P3 O33 1.452(4) . ?
P3 O32 1.502(3) . ?
P3 O31 1.610(3) . ?
P3 O34 1.617(4) . ?
P3 O35 1.638(14) . ?
O31 H311 0.8898 . ?
O34 H341 0.9891 . ?
O1W H11W 0.91(7) . ?
O1W H12W 0.91(5) . ?
O2W H21W 0.9971 . ?
O2W H22W 0.9823 . ?
O3W H31W 0.9666 . ?
O3W H32W 0.8112 . ?
O4W H41W 0.9159 . ?
O4W H42W 0.8426 . ?
